data_4076068
loop_
_publ_author_name
'Ghent, Brenna L.'
'Sites, Lauren A.'
'Rheingold, Arnold L.'
'Nataro, Chip'

_publ_section_title
;
 BoPhoz Ligands:&#x00A0; Anodic Electrochemistry and Complexes&#x2020;
;
_journal_issue 20
_journal_name_full Organometallics
_journal_page_first 4788
_journal_paper_doi 10.1021/om050516x
_journal_volume 24
_journal_year 2005
_chemical_formula_sum 'C37 H47 Cl2 Fe N P2 Pd'
_chemical_formula_weight 800.85
_chemical_name_systematic
; 

 ? 

;
_space_group_IT_number 19
_symmetry_cell_setting orthorhombic
_symmetry_space_group_name_Hall 'P 2ac 2ab'
_symmetry_space_group_name_H-M 'P 21 21 21'
_atom_sites_solution_hydrogens geom
_atom_sites_solution_primary direct
_atom_sites_solution_secondary difmap
_audit_creation_method SHELXL-97
_cell_angle_alpha 90.00
_cell_angle_beta 90.00
_cell_angle_gamma 90.00
_cell_formula_units_Z 4
_cell_length_a 8.3478(8)
_cell_length_b 19.0037(19)
_cell_length_c 22.389(2)
_cell_measurement_reflns_used 6976
_cell_measurement_temperature 208(2)
_cell_measurement_theta_max 28.13
_cell_measurement_theta_min 2.66
_cell_volume 3551.8(6)
_computing_cell_refinement 'Bruker SMART'
_computing_data_collection 'Bruker SMART'
_computing_data_reduction 'Bruker SAINT'
_computing_molecular_graphics 'Bruker SHELXTL'
_computing_publication_material 'Bruker SHELXTL'
_computing_structure_refinement 'SHELXL-97 (Sheldrick, 1997)'
_computing_structure_solution 'SHELXS-97 (Sheldrick, 1990)'
_diffrn_ambient_temperature 208(2)
_diffrn_measured_fraction_theta_full 0.973
_diffrn_measured_fraction_theta_max 0.973
_diffrn_measurement_device_type 'CCD area detector'
_diffrn_measurement_method 'phi and omega scans'
_diffrn_radiation_monochromator graphite
_diffrn_radiation_source 'fine-focus sealed tube'
_diffrn_radiation_type MoK\a
_diffrn_radiation_wavelength 0.71073
_diffrn_reflns_av_R_equivalents 0.0297
_diffrn_reflns_av_sigmaI/netI 0.0308
_diffrn_reflns_limit_h_max 10
_diffrn_reflns_limit_h_min -11
_diffrn_reflns_limit_k_max 23
_diffrn_reflns_limit_k_min -24
_diffrn_reflns_limit_l_max 29
_diffrn_reflns_limit_l_min -29
_diffrn_reflns_number 27978
_diffrn_reflns_theta_full 28.20
_diffrn_reflns_theta_max 28.20
_diffrn_reflns_theta_min 2.11
_exptl_absorpt_coefficient_mu 1.183
_exptl_absorpt_correction_T_max 0.7979
_exptl_absorpt_correction_T_min 0.7180
_exptl_absorpt_correction_type none
_exptl_crystal_colour red-brown
_exptl_crystal_density_diffrn 1.498
_exptl_crystal_density_meas 0
_exptl_crystal_density_method 'not measured'
_exptl_crystal_description block
_exptl_crystal_F_000 1648
_exptl_crystal_size_max 0.30
_exptl_crystal_size_mid 0.30
_exptl_crystal_size_min 0.20
_refine_diff_density_max 0.783
_refine_diff_density_min -0.400
_refine_diff_density_rms 0.065
_refine_ls_abs_structure_details 'Flack H D (1983), Acta Cryst. A39, 876-881'
_refine_ls_abs_structure_Flack -0.007(12)
_refine_ls_extinction_method none
_refine_ls_goodness_of_fit_ref 1.103
_refine_ls_hydrogen_treatment mixed
_refine_ls_matrix_type full
_refine_ls_number_parameters 397
_refine_ls_number_reflns 8316
_refine_ls_number_restraints 0
_refine_ls_restrained_S_all 1.103
_refine_ls_R_factor_all 0.0275
_refine_ls_R_factor_gt 0.0257
_refine_ls_shift/su_max 0.013
_refine_ls_shift/su_mean 0.002
_refine_ls_structure_factor_coef Fsqd
_refine_ls_weighting_details 'calc w=1/[\s^2^(Fo^2^)+(0.0350P)^2^+0.0000P] where P=(Fo^2^+2Fc^2^)/3'
_refine_ls_weighting_scheme calc
_refine_ls_wR_factor_gt 0.0624
_refine_ls_wR_factor_ref 0.0631
_reflns_number_gt 7912
_reflns_number_total 8316
_reflns_threshold_expression >2sigma(I)
_cod_data_source_file om050516xsi20050622_104004.cif
_cod_data_source_block natar17
_cod_depositor_comments
;
The following automatic conversions were performed:

'_symmetry_cell_setting' value 'Orthorhombic' changed to
'orthorhombic' according to
/home/saulius/struct/CIF-dictionaries/cif_core.dic dictionary named
'cif_core.dic' version 2.4.1 from 2010-06-29.

Automatic conversion script
Id: cif_fix_values 1715 2011-07-08 13:25:40Z adriana 
;
_cod_original_cell_volume 3551.9(6)
_cod_original_sg_symbol_H-M P2(1)2(1)2(1)
_cod_database_code 4076068

loop_
_symmetry_equiv_pos_as_xyz
'x, y, z'
'-x+1/2, -y, z+1/2'
'-x, y+1/2, -z+1/2'
'x+1/2, -y+1/2, -z'

loop_
_atom_site_label
_atom_site_type_symbol
_atom_site_fract_x
_atom_site_fract_y
_atom_site_fract_z
_atom_site_U_iso_or_equiv
_atom_site_adp_type
_atom_site_occupancy
_atom_site_symmetry_multiplicity
_atom_site_calc_flag
_atom_site_refinement_flags
Pd1 Pd 1.023762(18) 0.492488(9) 0.782140(7) 0.02314(5) Uani 1 1 d .
Fe1 Fe 0.88036(4) 0.676488(18) 0.628936(16) 0.03079(8) Uani 1 1 d .
Cl1 Cl 1.22948(7) 0.42194(4) 0.74179(3) 0.04107(16) Uani 1 1 d .
Cl2 Cl 1.14323(8) 0.47565(4) 0.87527(3) 0.04014(15) Uani 1 1 d .
P1 P 0.92992(6) 0.50325(3) 0.68640(2) 0.02176(11) Uani 1 1 d .
P2 P 0.80947(7) 0.53791(3) 0.83210(3) 0.02371(12) Uani 1 1 d .
N1 N 0.6822(2) 0.58619(10) 0.79155(9) 0.0297(4) Uani 1 1 d .
C1 C 1.1169(4) 0.69829(16) 0.64507(16) 0.0508(8) Uani 1 1 d .
H1A H 1.1929 0.6685 0.6677 0.061 Uiso 1 1 calc R
C2 C 1.0869(4) 0.69507(16) 0.58325(16) 0.0536(8) Uani 1 1 d .
H2A H 1.1387 0.6625 0.5546 0.064 Uiso 1 1 calc R
C3 C 0.9729(5) 0.74718(15) 0.56899(14) 0.0554(8) Uani 1 1 d .
H3A H 0.9300 0.7578 0.5288 0.066 Uiso 1 1 calc R
C4 C 0.9312(4) 0.78197(14) 0.62332(16) 0.0554(8) Uani 1 1 d .
H4A H 0.8532 0.8209 0.6276 0.067 Uiso 1 1 calc R
C5 C 1.0192(4) 0.75200(15) 0.66881(15) 0.0541(8) Uani 1 1 d .
H5A H 1.0139 0.7657 0.7114 0.065 Uiso 1 1 calc R
C6 C 0.6691(3) 0.64468(13) 0.59265(12) 0.0342(5) Uani 1 1 d .
H6A H 0.6209 0.6628 0.5553 0.041 Uiso 1 1 calc R
C7 C 0.7756(3) 0.58687(12) 0.59730(11) 0.0288(5) Uani 1 1 d .
H7A H 0.8152 0.5578 0.5637 0.035 Uiso 1 1 calc R
C8 C 0.8179(3) 0.57828(11) 0.65917(11) 0.0249(5) Uani 1 1 d .
C9 C 0.7370(3) 0.63290(11) 0.69219(10) 0.0272(5) Uani 1 1 d .
C10 C 0.6441(3) 0.67230(13) 0.65075(12) 0.0350(6) Uani 1 1 d .
H10A H 0.5758 0.7133 0.6607 0.042 Uiso 1 1 calc R
C11 C 1.0791(2) 0.49526(13) 0.62725(10) 0.0289(5) Uani 1 1 d .
C12 C 1.2243(3) 0.53038(14) 0.63248(12) 0.0346(5) Uani 1 1 d .
H12A H 1.2517 0.5526 0.6686 0.042 Uiso 1 1 calc R
C13 C 1.3287(3) 0.53253(17) 0.58436(15) 0.0493(8) Uani 1 1 d .
H13A H 1.4262 0.5569 0.5880 0.059 Uiso 1 1 calc R
C14 C 1.2920(3) 0.4998(2) 0.53173(13) 0.0561(9) Uani 1 1 d .
H14A H 1.3627 0.5026 0.4991 0.067 Uiso 1 1 calc R
C15 C 1.1538(3) 0.4634(2) 0.52679(13) 0.0551(9) Uani 1 1 d .
H15A H 1.1304 0.4397 0.4910 0.066 Uiso 1 1 calc R
C16 C 1.0449(3) 0.46048(15) 0.57424(11) 0.0395(6) Uani 1 1 d .
H16A H 0.9489 0.4351 0.5702 0.047 Uiso 1 1 calc R
C17 C 0.5093(3) 0.57913(16) 0.78792(14) 0.0486(7) Uani 1 1 d .
H17A H 0.4670 0.6144 0.7609 0.073 Uiso 1 1 calc R
H17B H 0.4630 0.5857 0.8273 0.073 Uiso 1 1 calc R
H17C H 0.4824 0.5326 0.7732 0.073 Uiso 1 1 calc R
C18 C 0.7541(3) 0.64492(12) 0.75809(11) 0.0297(5) Uani 1 1 d .
H18A H 0.8702 0.6449 0.7671 0.036 Uiso 1 1 calc R
C19 C 0.6891(4) 0.71680(13) 0.77642(12) 0.0426(6) Uani 1 1 d .
H19A H 0.7022 0.7230 0.8191 0.064 Uiso 1 1 calc R
H19B H 0.5763 0.7197 0.7663 0.064 Uiso 1 1 calc R
H19C H 0.7475 0.7534 0.7555 0.064 Uiso 1 1 calc R
C21 C 0.7979(3) 0.42891(12) 0.67186(10) 0.0259(5) Uani 1 1 d .
C22 C 0.8612(3) 0.36138(13) 0.67822(13) 0.0381(6) Uani 1 1 d .
H22A H 0.9682 0.3553 0.6902 0.046 Uiso 1 1 calc R
C23 C 0.7654(4) 0.30328(14) 0.66670(14) 0.0464(7) Uani 1 1 d .
H23A H 0.8074 0.2577 0.6714 0.056 Uiso 1 1 calc R
C24 C 0.6100(4) 0.31192(15) 0.64851(14) 0.0456(7) Uani 1 1 d .
H24A H 0.5471 0.2723 0.6393 0.055 Uiso 1 1 calc R
C25 C 0.5455(3) 0.37831(15) 0.64367(12) 0.0426(6) Uani 1 1 d .
H25A H 0.4378 0.3841 0.6324 0.051 Uiso 1 1 calc R
C26 C 0.6406(3) 0.43704(13) 0.65552(12) 0.0322(5) Uani 1 1 d .
H26A H 0.5966 0.4824 0.6523 0.039 Uiso 1 1 calc R
C31 C 0.6829(3) 0.46740(11) 0.86265(10) 0.0256(5) Uani 1 1 d .
H31A H 0.5778 0.4889 0.8720 0.031 Uiso 1 1 calc R
C32 C 0.7443(4) 0.43400(14) 0.92060(11) 0.0392(6) Uani 1 1 d .
H32A H 0.7656 0.4706 0.9503 0.047 Uiso 1 1 calc R
H32B H 0.8443 0.4085 0.9130 0.047 Uiso 1 1 calc R
C33 C 0.6164(4) 0.38318(14) 0.94404(12) 0.0434(7) Uani 1 1 d .
H33A H 0.6548 0.3615 0.9811 0.052 Uiso 1 1 calc R
H33B H 0.5189 0.4097 0.9534 0.052 Uiso 1 1 calc R
C34 C 0.5766(3) 0.32604(13) 0.89954(11) 0.0343(5) Uani 1 1 d .
H34A H 0.4891 0.2970 0.9151 0.041 Uiso 1 1 calc R
H34B H 0.6703 0.2957 0.8938 0.041 Uiso 1 1 calc R
C35 C 0.5272(3) 0.35773(14) 0.83997(11) 0.0403(6) Uani 1 1 d .
H35A H 0.4243 0.3819 0.8446 0.048 Uiso 1 1 calc R
H35B H 0.5129 0.3199 0.8107 0.048 Uiso 1 1 calc R
C36 C 0.6518(3) 0.40994(13) 0.81657(11) 0.0319(5) Uani 1 1 d .
H36A H 0.7519 0.3851 0.8078 0.038 Uiso 1 1 calc R
H36B H 0.6131 0.4312 0.7794 0.038 Uiso 1 1 calc R
C41 C 0.8653(3) 0.59080(12) 0.89775(11) 0.0296(5) Uani 1 1 d .
H41A H 0.9163 0.5575 0.9260 0.035 Uiso 1 1 calc R
C42 C 0.9901(3) 0.64775(12) 0.88612(11) 0.0368(6) Uani 1 1 d .
H42A H 0.9455 0.6834 0.8593 0.044 Uiso 1 1 calc R
H42B H 1.0841 0.6269 0.8667 0.044 Uiso 1 1 calc R
C43 C 1.0401(4) 0.68221(15) 0.94502(13) 0.0498(7) Uani 1 1 d .
H43A H 1.0931 0.6472 0.9704 0.060 Uiso 1 1 calc R
H43B H 1.1168 0.7201 0.9369 0.060 Uiso 1 1 calc R
C44 C 0.8948(5) 0.71231(17) 0.97790(14) 0.0594(9) Uani 1 1 d .
H44A H 0.9293 0.7324 1.0161 0.071 Uiso 1 1 calc R
H44B H 0.8471 0.7501 0.9540 0.071 Uiso 1 1 calc R
C45 C 0.7697(4) 0.65534(16) 0.98923(14) 0.0503(8) Uani 1 1 d .
H45A H 0.6756 0.6763 1.0085 0.060 Uiso 1 1 calc R
H45B H 0.8140 0.6198 1.0163 0.060 Uiso 1 1 calc R
C46 C 0.7191(3) 0.62029(14) 0.93066(12) 0.0387(6) Uani 1 1 d .
H46A H 0.6436 0.5821 0.9391 0.046 Uiso 1 1 calc R
H46B H 0.6648 0.6548 0.9052 0.046 Uiso 1 1 calc R

loop_
_atom_site_aniso_label
_atom_site_aniso_U_11
_atom_site_aniso_U_22
_atom_site_aniso_U_33
_atom_site_aniso_U_23
_atom_site_aniso_U_13
_atom_site_aniso_U_12
Pd1 0.02624(7) 0.02479(8) 0.01839(8) -0.00110(7) -0.00090(6) 0.00172(6)
Fe1 0.04554(18) 0.02142(16) 0.02541(18) 0.00193(15) 0.00223(15) -0.00512(14)
Cl1 0.0388(3) 0.0564(4) 0.0280(3) -0.0016(3) 0.0000(3) 0.0215(3)
Cl2 0.0494(3) 0.0483(4) 0.0227(3) -0.0045(3) -0.0087(3) 0.0135(3)
P1 0.0251(2) 0.0219(3) 0.0183(3) -0.0011(2) 0.00014(19) 0.0011(2)
P2 0.0306(3) 0.0201(3) 0.0204(3) -0.0011(2) 0.0024(2) -0.0003(2)
N1 0.0320(9) 0.0309(10) 0.0263(11) 0.0058(9) 0.0043(8) 0.0044(8)
C1 0.0507(15) 0.0415(16) 0.060(2) 0.0010(15) -0.0019(15) -0.0188(13)
C2 0.0616(18) 0.0438(17) 0.055(2) -0.0075(15) 0.0194(16) -0.0221(14)
C3 0.084(2) 0.0411(16) 0.0412(17) 0.0103(13) 0.0108(17) -0.0221(16)
C4 0.074(2) 0.0221(13) 0.070(2) 0.0012(14) 0.0107(18) -0.0114(13)
C5 0.0735(19) 0.0435(16) 0.0453(18) -0.0068(13) 0.0050(17) -0.0294(16)
C6 0.0418(12) 0.0307(12) 0.0302(14) 0.0071(11) -0.0051(11) 0.0009(10)
C7 0.0379(11) 0.0243(11) 0.0242(12) 0.0024(9) -0.0028(10) -0.0033(9)
C8 0.0297(10) 0.0211(10) 0.0240(12) 0.0028(9) -0.0003(9) -0.0016(8)
C9 0.0360(11) 0.0196(11) 0.0260(12) 0.0038(9) 0.0017(10) 0.0018(9)
C10 0.0428(13) 0.0271(12) 0.0352(14) 0.0067(11) 0.0009(11) 0.0060(10)
C11 0.0289(9) 0.0350(12) 0.0228(11) 0.0016(11) 0.0025(8) 0.0022(9)
C12 0.0298(10) 0.0410(14) 0.0331(13) 0.0034(11) -0.0017(10) 0.0008(10)
C13 0.0315(12) 0.0643(19) 0.0521(19) 0.0220(16) 0.0065(13) 0.0020(12)
C14 0.0426(13) 0.090(3) 0.0356(15) 0.0121(18) 0.0159(12) 0.0153(19)
C15 0.0469(16) 0.096(3) 0.0225(14) -0.0076(15) 0.0044(12) 0.0211(16)
C16 0.0351(12) 0.0577(16) 0.0257(13) -0.0054(12) 0.0029(11) 0.0046(11)
C17 0.0349(13) 0.0496(16) 0.0613(19) 0.0200(15) 0.0016(14) 0.0039(11)
C18 0.0407(12) 0.0220(11) 0.0265(12) 0.0023(10) 0.0051(10) 0.0035(9)
C19 0.0705(18) 0.0263(12) 0.0309(14) -0.0020(12) 0.0078(14) 0.0122(12)
C21 0.0347(11) 0.0220(11) 0.0209(11) -0.0023(9) 0.0027(10) -0.0026(9)
C22 0.0433(13) 0.0292(13) 0.0418(16) -0.0029(12) -0.0009(12) 0.0029(10)
C23 0.0696(18) 0.0246(13) 0.0449(17) -0.0035(12) 0.0105(15) -0.0050(12)
C24 0.0619(17) 0.0366(15) 0.0382(16) -0.0087(12) 0.0147(14) -0.0219(13)
C25 0.0363(12) 0.0523(16) 0.0393(15) -0.0071(13) 0.0059(11) -0.0163(12)
C26 0.0334(11) 0.0323(12) 0.0310(13) -0.0023(11) 0.0041(10) -0.0034(9)
C31 0.0329(10) 0.0228(11) 0.0212(11) -0.0006(9) 0.0035(9) -0.0021(8)
C32 0.0596(16) 0.0348(14) 0.0233(12) 0.0045(11) -0.0110(12) -0.0164(12)
C33 0.0735(19) 0.0348(14) 0.0218(13) 0.0043(11) -0.0024(13) -0.0158(14)
C34 0.0461(13) 0.0266(12) 0.0303(13) 0.0027(11) -0.0008(11) -0.0073(10)
C35 0.0522(14) 0.0377(13) 0.0310(13) 0.0014(11) -0.0061(12) -0.0185(12)
C36 0.0418(12) 0.0333(13) 0.0207(12) -0.0005(10) 0.0013(10) -0.0063(10)
C41 0.0410(12) 0.0249(11) 0.0228(12) -0.0064(10) 0.0049(10) -0.0035(9)
C42 0.0519(14) 0.0276(11) 0.0308(13) -0.0042(10) 0.0020(12) -0.0087(11)
C43 0.0710(18) 0.0413(15) 0.0371(15) -0.0077(13) -0.0018(15) -0.0194(15)
C44 0.099(3) 0.0415(17) 0.0374(17) -0.0188(14) 0.0131(18) -0.0211(17)
C45 0.078(2) 0.0390(16) 0.0338(15) -0.0131(13) 0.0166(15) -0.0052(14)
C46 0.0492(14) 0.0334(13) 0.0335(14) -0.0075(12) 0.0115(12) -0.0004(11)

loop_
_atom_type_symbol
_atom_type_description
_atom_type_scat_dispersion_real
_atom_type_scat_dispersion_imag
_atom_type_scat_source
C C 0.0033 0.0016 'International Tables Vol C Tables 4.2.6.8 and 6.1.1.4'
H H 0.0000 0.0000 'International Tables Vol C Tables 4.2.6.8 and 6.1.1.4'
N N 0.0061 0.0033 'International Tables Vol C Tables 4.2.6.8 and 6.1.1.4'
P P 0.1023 0.0942 'International Tables Vol C Tables 4.2.6.8 and 6.1.1.4'
Cl Cl 0.1484 0.1585 'International Tables Vol C Tables 4.2.6.8 and 6.1.1.4'
Fe Fe 0.3463 0.8444 'International Tables Vol C Tables 4.2.6.8 and 6.1.1.4'
Pd Pd -0.9988 1.0072 'International Tables Vol C Tables 4.2.6.8 and 6.1.1.4'

loop_
_geom_angle_atom_site_label_1
_geom_angle_atom_site_label_2
_geom_angle_atom_site_label_3
_geom_angle
P2 Pd1 P1 99.03(2)
P2 Pd1 Cl2 87.07(2)
P1 Pd1 Cl2 173.89(2)
P2 Pd1 Cl1 167.06(2)
P1 Pd1 Cl1 86.64(2)
Cl2 Pd1 Cl1 87.31(2)
C9 Fe1 C6 69.28(10)
C9 Fe1 C10 40.97(10)
C6 Fe1 C10 40.81(11)
C9 Fe1 C7 69.47(9)
C6 Fe1 C7 40.71(9)
C10 Fe1 C7 68.61(10)
C9 Fe1 C2 156.98(12)
C6 Fe1 C2 125.83(13)
C10 Fe1 C2 161.63(13)
C7 Fe1 C2 109.46(11)
C9 Fe1 C3 161.06(12)
C6 Fe1 C3 105.07(13)
C10 Fe1 C3 123.25(13)
C7 Fe1 C3 118.74(11)
C2 Fe1 C3 40.38(14)
C9 Fe1 C5 108.37(11)
C6 Fe1 C5 150.76(13)
C10 Fe1 C5 118.12(12)
C7 Fe1 C5 167.87(12)
C2 Fe1 C5 67.57(13)
C3 Fe1 C5 67.25(13)
C9 Fe1 C1 121.83(12)
C6 Fe1 C1 165.00(13)
C10 Fe1 C1 154.16(12)
C7 Fe1 C1 129.98(11)
C2 Fe1 C1 40.31(14)
C3 Fe1 C1 67.66(14)
C5 Fe1 C1 40.26(13)
C9 Fe1 C4 124.25(11)
C6 Fe1 C4 116.42(13)
C10 Fe1 C4 104.67(12)
C7 Fe1 C4 151.88(13)
C2 Fe1 C4 67.97(13)
C3 Fe1 C4 40.73(12)
C5 Fe1 C4 39.29(13)
C1 Fe1 C4 67.32(13)
C9 Fe1 C8 41.36(9)
C6 Fe1 C8 68.97(9)
C10 Fe1 C8 68.83(9)
C7 Fe1 C8 41.15(9)
C2 Fe1 C8 122.59(11)
C3 Fe1 C8 155.15(11)
C5 Fe1 C8 129.55(11)
C1 Fe1 C8 111.74(11)
C4 Fe1 C8 163.85(12)
C8 P1 C21 103.77(10)
C8 P1 C11 100.01(11)
C21 P1 C11 102.64(11)
C8 P1 Pd1 124.18(8)
C21 P1 Pd1 107.75(8)
C11 P1 Pd1 115.99(7)
N1 P2 C31 103.70(10)
N1 P2 C41 107.15(11)
C31 P2 C41 104.27(10)
N1 P2 Pd1 116.11(7)
C31 P2 Pd1 110.95(7)
C41 P2 Pd1 113.56(8)
C17 N1 C18 116.6(2)
C17 N1 P2 127.70(18)
C18 N1 P2 115.67(15)
C5 C1 C2 107.4(3)
C5 C1 Fe1 69.86(18)
C2 C1 Fe1 69.32(18)
C3 C2 C1 108.2(3)
C3 C2 Fe1 70.35(17)
C1 C2 Fe1 70.37(18)
C2 C3 C4 107.3(3)
C2 C3 Fe1 69.27(16)
C4 C3 Fe1 69.74(16)
C5 C4 C3 107.9(3)
C5 C4 Fe1 70.22(16)
C3 C4 Fe1 69.53(15)
C4 C5 C1 109.2(3)
C4 C5 Fe1 70.49(17)
C1 C5 Fe1 69.88(16)
C10 C6 C7 108.2(2)
C10 C6 Fe1 69.57(15)
C7 C6 Fe1 69.93(14)
C6 C7 C8 108.2(2)
C6 C7 Fe1 69.37(14)
C8 C7 Fe1 69.85(13)
C7 C8 C9 107.28(19)
C7 C8 P1 122.69(17)
C9 C8 P1 129.49(18)
C7 C8 Fe1 69.00(13)
C9 C8 Fe1 68.52(12)
P1 C8 Fe1 134.08(12)
C10 C9 C8 107.4(2)
C10 C9 C18 127.9(2)
C8 C9 C18 124.7(2)
C10 C9 Fe1 69.60(14)
C8 C9 Fe1 70.12(13)
C18 C9 Fe1 124.58(17)
C6 C10 C9 108.9(2)
C6 C10 Fe1 69.62(15)
C9 C10 Fe1 69.43(14)
C12 C11 C16 118.7(2)
C12 C11 P1 119.64(19)
C16 C11 P1 121.31(17)
C11 C12 C13 119.8(3)
C14 C13 C12 121.1(3)
C15 C14 C13 119.7(3)
C14 C15 C16 120.9(3)
C11 C16 C15 119.8(3)
N1 C18 C9 110.3(2)
N1 C18 C19 113.4(2)
C9 C18 C19 111.5(2)
C26 C21 C22 119.6(2)
C26 C21 P1 122.66(18)
C22 C21 P1 117.77(18)
C23 C22 C21 119.6(2)
C24 C23 C22 120.4(3)
C23 C24 C25 120.3(2)
C24 C25 C26 119.8(3)
C21 C26 C25 120.3(2)
C36 C31 C32 109.47(19)
C36 C31 P2 111.61(15)
C32 C31 P2 115.15(16)
C31 C32 C33 108.6(2)
C34 C33 C32 112.4(2)
C33 C34 C35 110.7(2)
C34 C35 C36 111.9(2)
C31 C36 C35 110.4(2)
C42 C41 C46 111.5(2)
C42 C41 P2 115.12(17)
C46 C41 P2 112.46(17)
C41 C42 C43 110.0(2)
C44 C43 C42 111.0(3)
C45 C44 C43 110.9(2)
C44 C45 C46 110.8(2)
C41 C46 C45 110.6(2)

loop_
_geom_bond_atom_site_label_1
_geom_bond_atom_site_label_2
_geom_bond_distance
Pd1 P2 2.2795(6)
Pd1 P1 2.2914(6)
Pd1 Cl2 2.3334(7)
Pd1 Cl1 2.3585(6)
Fe1 C9 2.031(2)
Fe1 C6 2.034(3)
Fe1 C10 2.033(3)
Fe1 C7 2.041(2)
Fe1 C2 2.036(3)
Fe1 C3 2.050(3)
Fe1 C5 2.049(3)
Fe1 C1 2.050(3)
Fe1 C4 2.053(3)
Fe1 C8 2.053(2)
P1 C8 1.811(2)
P1 C21 1.821(2)
P1 C11 1.824(2)
P2 N1 1.672(2)
P2 C31 1.838(2)
P2 C41 1.841(2)
N1 C17 1.452(3)
N1 C18 1.472(3)
C1 C5 1.411(4)
C1 C2 1.408(5)
C2 C3 1.410(5)
C3 C4 1.428(4)
C4 C5 1.379(5)
C6 C10 1.418(4)
C6 C7 1.417(3)
C7 C8 1.439(3)
C8 C9 1.442(3)
C9 C10 1.422(3)
C9 C18 1.500(3)
C11 C12 1.388(3)
C11 C16 1.388(3)
C12 C13 1.386(4)
C13 C14 1.367(5)
C14 C15 1.350(5)
C15 C16 1.400(4)
C18 C19 1.526(3)
C21 C26 1.372(3)
C21 C22 1.395(3)
C22 C23 1.388(4)
C23 C24 1.370(4)
C24 C25 1.376(4)
C25 C26 1.395(3)
C31 C36 1.525(3)
C31 C32 1.533(3)
C32 C33 1.532(4)
C33 C34 1.511(3)
C34 C35 1.520(3)
C35 C36 1.529(3)
C41 C42 1.525(3)
C41 C46 1.532(3)
C42 C43 1.530(4)
C43 C44 1.530(5)
C44 C45 1.526(4)
C45 C46 1.530(4)
